data_2312321
loop_
_publ_author_name
'Pyrih, Andrii'
'&#x141;api&#x144;ski, Andrzej'
'Zi&#x119;ba, Sylwia'
'Mizera, Adam'
'Lesyk, Roman'
'Gzella, Andrzej K.'
'Jaskolski, Mariusz'

_publ_section_title
;
 Proton tautomerism and stereoisomerism in
 5-[(dimethylamino)methylidene]-4-[3/4-(trifluoromethylphenyl)amino]-1,3-thiazol-2(5H)-ones:
 synthesis, crystal structure and spectroscopic studies.
;
_journal_coeditor_code OJ3012
_journal_issue 11
_journal_name_full 'Acta crystallographica. Section C, Structural chemistry'
_journal_paper_doi 10.1107/S2053229623009087
_journal_volume 79
_journal_year 2023
_chemical_formula_iupac 'C13 H12 F3 N3 O S'
_chemical_formula_moiety 'C13 H12 F3 N3 O S'
_chemical_formula_sum 'C13 H12 F3 N3 O S'
_chemical_formula_weight 315.32
_chemical_melting_point_gt 559
_chemical_melting_point_lt 560
_chemical_name_systematic
5-[(Dimethylamino)methylidene]-4-{[3-(trifluoromethyl)phenyl]amino}-1,3-thiazol-2(5<i>H</i>)-one
_space_group_crystal_system monoclinic
_space_group_IT_number 14
_space_group_name_Hall '-P 2ybc'
_space_group_name_H-M_alt 'P 1 21/c 1'
_atom_sites_solution_hydrogens mixed
_atom_sites_solution_primary direct
_atom_sites_solution_secondary difmap
_audit_creation_method SHELXL-2018/3
_cell_angle_alpha 90
_cell_angle_beta 116.290(7)
_cell_angle_gamma 90
_cell_formula_units_Z 4
_cell_length_a 7.2418(4)
_cell_length_b 28.0107(9)
_cell_length_c 7.3569(4)
_cell_measurement_reflns_used 4294
_cell_measurement_temperature 130(2)
_cell_measurement_theta_max 75.56
_cell_measurement_theta_min 3.06
_cell_volume 1337.97(14)
_computing_cell_refinement
;
CrysAlis PRO (Rigaku OD, 2019)
;
_computing_data_collection
;
CrysAlis PRO (Rigaku OD, 2019)
;
_computing_data_reduction
;
CrysAlis PRO (Rigaku OD, 2019)
;
_computing_molecular_graphics
;
ORTEP-3 for Windows (Farrugia, 2012)
;
_computing_publication_material
;
WinGX (Farrugia, 2012),
OLEX2 (Dolomanov <i>et al.</i>,  2009) and
PLATON (Spek, 2020)
;
_computing_structure_refinement
;
SHELXL2018 (Sheldrick, 2015<i>b</i>)
;
_computing_structure_solution
;
SHELXT2018 (Sheldrick, 2015<i>a</i>)
;
_diffrn_ambient_temperature 130.00(10)
_diffrn_detector_area_resol_mean 10.3991
_diffrn_measured_fraction_theta_full 0.999
_diffrn_measured_fraction_theta_max 0.989
_diffrn_measurement_device_type 'Rigaku OD SuperNova Dual source diffractometer with an Atlas detector'
_diffrn_measurement_method '\w scans'
_diffrn_radiation_type CuK\a
_diffrn_radiation_wavelength 1.54184
_diffrn_reflns_av_R_equivalents 0.0553
_diffrn_reflns_av_unetI/netI 0.0324
_diffrn_reflns_limit_h_max 9
_diffrn_reflns_limit_h_min -8
_diffrn_reflns_limit_k_max 34
_diffrn_reflns_limit_k_min -34
_diffrn_reflns_limit_l_max 9
_diffrn_reflns_limit_l_min -9
_diffrn_reflns_number 13508
_diffrn_reflns_theta_full 67.684
_diffrn_reflns_theta_max 76.611
_diffrn_reflns_theta_min 3.155
_diffrn_source 'micro-focus sealed X-ray tube'
_exptl_absorpt_coefficient_mu 2.530
_exptl_absorpt_correction_T_max 1.00000
_exptl_absorpt_correction_T_min 0.55846
_exptl_absorpt_correction_type multi-scan
_exptl_absorpt_process_details
;
(CrysAlis PRO; Rigaku OD, 2019)
;
_exptl_crystal_colour Yellow
_exptl_crystal_density_diffrn 1.565
_exptl_crystal_description Lath
_exptl_crystal_F_000 648
_exptl_crystal_size_max 0.28
_exptl_crystal_size_mid 0.15
_exptl_crystal_size_min 0.03
_refine_diff_density_max 0.864
_refine_diff_density_min -0.431
_refine_ls_extinction_method none
_refine_ls_goodness_of_fit_ref 1.128
_refine_ls_hydrogen_treatment mixed
_refine_ls_matrix_type full
_refine_ls_number_parameters 206
_refine_ls_number_reflns 2791
_refine_ls_number_restraints 9
_refine_ls_restrained_S_all 1.130
_refine_ls_R_factor_all 0.0792
_refine_ls_R_factor_gt 0.0706
_refine_ls_shift/su_max 0.000
_refine_ls_shift/su_mean 0.000
_refine_ls_structure_factor_coef Fsqd
_refine_ls_weighting_details 'w=1/[\s^2^(Fo^2^)+(0.0652P)^2^+3.7293P] where P=(Fo^2^+2Fc^2^)/3'
_refine_ls_weighting_scheme calc
_refine_ls_wR_factor_gt 0.1800
_refine_ls_wR_factor_ref 0.1855
_reflns_number_gt 2394
_reflns_number_total 2791
_reflns_threshold_expression 'I > 2\s(I)'
_cod_data_source_file oj3012sup1.cif
_cod_data_source_block 4
_cod_original_cell_volume 1337.97(13)
_cod_original_sg_symbol_H-M 'P 21/c'
_cod_database_code 2312321
_shelx_space_group_comment
;
The symmetry employed for this shelxl refinement is uniquely defined
by the following loop, which should always be used as a source of
symmetry information in preference to the above space-group names.
They are only intended as comments.
;

loop_
_space_group_symop_operation_xyz
'x, y, z'
'-x, y+1/2, -z+1/2'
'-x, -y, -z'
'x, -y-1/2, z-1/2'

loop_
_atom_site_type_symbol
_atom_site_label
_atom_site_fract_x
_atom_site_fract_y
_atom_site_fract_z
_atom_site_U_iso_or_equiv
_atom_site_adp_type
_atom_site_calc_flag
_atom_site_occupancy
_atom_site_disorder_assembly
_atom_site_disorder_group
S S1 0.20317(13) 0.20587(3) 0.78289(14) 0.0279(3) Uani d 1 . .
C C2 0.1148(6) 0.26559(13) 0.7805(5) 0.0282(7) Uani d 1 . .
N N3 0.2559(4) 0.29898(10) 0.7933(4) 0.0259(6) Uani d 1 . .
C C4 0.4286(5) 0.27883(12) 0.8040(5) 0.0231(7) Uani d 1 . .
C C5 0.4385(5) 0.22782(13) 0.8027(5) 0.0249(7) Uani d 1 . .
O O6 -0.0583(4) 0.27299(10) 0.7657(4) 0.0334(6) Uani d 1 . .
N N7 0.5877(5) 0.30630(11) 0.8152(5) 0.0265(6) Uani d 1 . .
H H7 0.681(6) 0.2919(14) 0.814(6) 0.019(10) Uiso d 1 . .
C C8 0.6037(5) 0.35617(13) 0.8143(5) 0.0258(7) Uani d 1 . .
C C9 0.4375(6) 0.38733(13) 0.7419(6) 0.0288(7) Uani d 1 . .
H H9 0.301186 0.375273 0.692730 0.035 Uiso calc 1 . .
C C10 0.4706(6) 0.43614(14) 0.7413(6) 0.0321(8) Uani d 1 . .
C C11 0.6677(7) 0.45493(14) 0.8140(7) 0.0386(9) Uani d 1 . .
H H11 0.688734 0.488424 0.814924 0.046 Uiso calc 1 . .
C C12 0.8335(7) 0.42364(15) 0.8852(7) 0.0424(10) Uani d 1 . .
H H12 0.969507 0.435896 0.935129 0.051 Uiso calc 1 . .
C C13 0.8034(6) 0.37506(14) 0.8845(6) 0.0349(8) Uani d 1 . .
H H13 0.918617 0.354156 0.931917 0.042 Uiso calc 1 . .
C C14 0.2886(7) 0.46839(15) 0.6575(8) 0.0446(10) Uani d 1 . .
F F1 0.1655(11) 0.4585(2) 0.4583(10) 0.068(2) Uani d 0.83(3) A 1
F F2 0.1645(14) 0.4623(4) 0.7462(16) 0.081(2) Uani d 0.83(3) A 1
F F3 0.3322(6) 0.51423(12) 0.6622(16) 0.0653(17) Uani d 0.83(3) A 1
F F1A 0.126(2) 0.4500(7) 0.502(4) 0.068(2) Uani d 0.17(3) A 2
F F2A 0.222(5) 0.4785(12) 0.798(3) 0.081(2) Uani d 0.17(3) A 2
F F3A 0.327(3) 0.5103(6) 0.597(5) 0.0653(17) Uani d 0.17(3) A 2
C C15 0.6101(5) 0.20169(12) 0.8306(5) 0.0249(7) Uani d 1 . .
H H15 0.731828 0.219736 0.863654 0.030 Uiso calc 1 . .
N N16 0.6294(5) 0.15483(11) 0.8178(5) 0.0295(7) Uani d 1 . .
C C17 0.8337(6) 0.13317(14) 0.8962(7) 0.0363(9) Uani d 1 . .
H H17A 0.938939 0.158186 0.949182 0.054 Uiso calc 1 . .
H H17B 0.847485 0.115992 0.786853 0.054 Uiso calc 1 . .
H H17C 0.851773 0.110809 1.005320 0.054 Uiso calc 1 . .
C C18 0.4564(6) 0.12176(13) 0.7366(6) 0.0350(8) Uani d 1 . .
H H18A 0.417567 0.112830 0.843838 0.053 Uiso calc 1 . .
H H18B 0.496089 0.093088 0.686066 0.053 Uiso calc 1 . .
H H18C 0.339142 0.137096 0.625277 0.053 Uiso calc 1 . .

loop_
_atom_site_aniso_label
_atom_site_aniso_U_11
_atom_site_aniso_U_22
_atom_site_aniso_U_33
_atom_site_aniso_U_12
_atom_site_aniso_U_13
_atom_site_aniso_U_23
S1 0.0232(4) 0.0303(5) 0.0300(5) -0.0020(3) 0.0118(3) -0.0006(3)
C2 0.0321(19) 0.0300(18) 0.0245(17) 0.0006(14) 0.0143(15) -0.0008(13)
N3 0.0227(15) 0.0309(15) 0.0241(14) 0.0015(11) 0.0103(12) 0.0007(11)
C4 0.0181(15) 0.0346(18) 0.0158(15) 0.0005(12) 0.0067(12) -0.0003(12)
C5 0.0232(16) 0.0324(18) 0.0192(16) -0.0017(13) 0.0093(13) 0.0003(13)
O6 0.0218(12) 0.0419(15) 0.0393(15) 0.0016(10) 0.0162(11) 0.0001(11)
N7 0.0223(15) 0.0301(15) 0.0314(16) 0.0034(12) 0.0158(13) 0.0013(12)
C8 0.0269(17) 0.0314(18) 0.0217(16) -0.0017(13) 0.0131(14) -0.0006(13)
C9 0.0245(17) 0.0322(18) 0.0292(18) -0.0007(14) 0.0114(14) -0.0001(14)
C10 0.032(2) 0.0332(19) 0.0331(19) 0.0001(15) 0.0158(16) 0.0018(15)
C11 0.041(2) 0.0301(19) 0.049(2) -0.0054(16) 0.0233(19) -0.0005(17)
C12 0.030(2) 0.042(2) 0.053(3) -0.0082(17) 0.0169(19) -0.0002(19)
C13 0.0256(18) 0.038(2) 0.038(2) -0.0005(15) 0.0111(16) 0.0014(16)
C14 0.038(2) 0.034(2) 0.065(3) 0.0021(17) 0.025(2) 0.0070(19)
F1 0.044(2) 0.052(2) 0.080(3) 0.0105(19) 0.001(2) 0.010(2)
F2 0.078(4) 0.063(4) 0.139(5) 0.031(3) 0.081(4) 0.036(4)
F3 0.0510(18) 0.0285(14) 0.102(4) 0.0021(12) 0.021(2) 0.0044(18)
F1A 0.044(2) 0.052(2) 0.080(3) 0.0105(19) 0.001(2) 0.010(2)
F2A 0.078(4) 0.063(4) 0.139(5) 0.031(3) 0.081(4) 0.036(4)
F3A 0.0510(18) 0.0285(14) 0.102(4) 0.0021(12) 0.021(2) 0.0044(18)
C15 0.0218(17) 0.0328(18) 0.0194(15) -0.0013(13) 0.0086(13) 0.0000(12)
N16 0.0273(16) 0.0325(16) 0.0293(15) 0.0024(12) 0.0132(13) 0.0020(12)
C17 0.032(2) 0.034(2) 0.045(2) 0.0072(15) 0.0186(18) 0.0032(16)
C18 0.037(2) 0.0303(19) 0.037(2) -0.0016(15) 0.0155(17) -0.0030(15)

loop_
_atom_type_symbol
_atom_type_description
_atom_type_scat_dispersion_real
_atom_type_scat_dispersion_imag
_atom_type_scat_source
C C 0.0181 0.0091 'International Tables Vol C Tables 4.2.6.8 and 6.1.1.4'
H H 0.0000 0.0000 'International Tables Vol C Tables 4.2.6.8 and 6.1.1.4'
F F 0.0727 0.0534 'International Tables Vol C Tables 4.2.6.8 and 6.1.1.4'
N N 0.0311 0.0180 'International Tables Vol C Tables 4.2.6.8 and 6.1.1.4'
O O 0.0492 0.0322 'International Tables Vol C Tables 4.2.6.8 and 6.1.1.4'
S S 0.3331 0.5567 'International Tables Vol C Tables 4.2.6.8 and 6.1.1.4'

loop_
_geom_angle_atom_site_label_1
_geom_angle_atom_site_label_2
_geom_angle_atom_site_label_3
_geom_angle_site_symmetry_1
_geom_angle_site_symmetry_3
_geom_angle
_geom_angle_publ_flag
C5 S1 C2 . . 90.18(17) ?
O6 C2 N3 . . 126.7(3) ?
O6 C2 S1 . . 120.4(3) ?
N3 C2 S1 . . 112.9(3) ?
C4 N3 C2 . . 111.6(3) ?
N3 C4 N7 . . 120.6(3) ?
N3 C4 C5 . . 117.9(3) ?
N7 C4 C5 . . 121.5(3) ?
C15 C5 C4 . . 125.1(3) ?
C15 C5 S1 . . 127.2(3) ?
C4 C5 S1 . . 107.5(2) ?
C4 N7 C8 . . 129.4(3) ?
C4 N7 H7 . . 115(3) ?
C8 N7 H7 . . 116(3) ?
C9 C8 N7 . . 124.7(3) ?
C9 C8 C13 . . 118.7(3) ?
N7 C8 C13 . . 116.6(3) ?
C8 C9 C10 . . 119.9(3) ?
C8 C9 H9 . . 120.1 ?
C10 C9 H9 . . 120.1 ?
C11 C10 C9 . . 121.5(4) ?
C11 C10 C14 . . 120.1(4) ?
C9 C10 C14 . . 118.4(3) ?
C10 C11 C12 . . 118.4(4) ?
C10 C11 H11 . . 120.8 ?
C12 C11 H11 . . 120.8 ?
C13 C12 C11 . . 120.9(4) ?
C13 C12 H12 . . 119.6 ?
C11 C12 H12 . . 119.6 ?
C12 C13 C8 . . 120.5(4) ?
C12 C13 H13 . . 119.7 ?
C8 C13 H13 . . 119.7 ?
F3A C14 F1A . . 106.9(8) ?
F3 C14 F2 . . 108.4(4) ?
F3A C14 F2A . . 105.8(8) ?
F1A C14 F2A . . 105.0(8) ?
F3 C14 F1 . . 105.1(4) ?
F2 C14 F1 . . 103.8(4) ?
F3 C14 C10 . . 115.0(4) ?
F3A C14 C10 . . 113.3(7) ?
F1A C14 C10 . . 114.0(8) ?
F2 C14 C10 . . 112.6(4) ?
F2A C14 C10 . . 111.2(8) ?
F1 C14 C10 . . 111.0(4) ?
N16 C15 C5 . . 129.2(3) ?
N16 C15 H15 . . 115.4 ?
C5 C15 H15 . . 115.4 ?
C15 N16 C18 . . 124.0(3) ?
C15 N16 C17 . . 120.2(3) ?
C18 N16 C17 . . 115.8(3) ?
N16 C17 H17A . . 109.5 ?
N16 C17 H17B . . 109.5 ?
H17A C17 H17B . . 109.5 ?
N16 C17 H17C . . 109.5 ?
H17A C17 H17C . . 109.5 ?
H17B C17 H17C . . 109.5 ?
N16 C18 H18A . . 109.5 ?
N16 C18 H18B . . 109.5 ?
H18A C18 H18B . . 109.5 ?
N16 C18 H18C . . 109.5 ?
H18A C18 H18C . . 109.5 ?
H18B C18 H18C . . 109.5 ?

loop_
_geom_bond_atom_site_label_1
_geom_bond_atom_site_label_2
_geom_bond_site_symmetry_2
_geom_bond_distance
_geom_bond_publ_flag
S1 C5 . 1.756(4) ?
S1 C2 . 1.788(4) ?
C2 O6 . 1.227(4) ?
C2 N3 . 1.357(5) ?
N3 C4 . 1.342(4) ?
C4 N7 . 1.357(4) ?
C4 C5 . 1.431(5) ?
C5 C15 . 1.377(5) ?
N7 C8 . 1.402(5) ?
N7 H7 . 0.79(4) ?
C8 C9 . 1.388(5) ?
C8 C13 . 1.406(5) ?
C9 C10 . 1.389(5) ?
C9 H9 . 0.9500 ?
C10 C11 . 1.387(6) ?
C10 C14 . 1.488(6) ?
C11 C12 . 1.388(6) ?
C11 H11 . 0.9500 ?
C12 C13 . 1.378(6) ?
C12 H12 . 0.9500 ?
C13 H13 . 0.9500 ?
C14 F3 . 1.319(5) ?
C14 F3A . 1.331(9) ?
C14 F1A . 1.332(10) ?
C14 F2 . 1.335(6) ?
C14 F2A . 1.349(9) ?
C14 F1 . 1.365(6) ?
C15 N16 . 1.328(5) ?
C15 H15 . 0.9500 ?
N16 C18 . 1.457(5) ?
N16 C17 . 1.461(5) ?
C17 H17A . 0.9800 ?
C17 H17B . 0.9800 ?
C17 H17C . 0.9800 ?
C18 H18A . 0.9800 ?
C18 H18B . 0.9800 ?
C18 H18C . 0.9800 ?

loop_
_geom_hbond_atom_site_label_D
_geom_hbond_atom_site_label_H
_geom_hbond_atom_site_label_A
_geom_hbond_site_symmetry_A
_geom_hbond_distance_DH
_geom_hbond_distance_HA
_geom_hbond_distance_DA
_geom_hbond_angle_DHA
_geom_hbond_publ_flag
N7 H7 O6 1_655 0.79(5) 2.14(5) 2.899(5) 162(4) yes
C9 H9 N3 1_555 0.95 2.33 2.905(5) 118 yes
C15 H15 O6 1_655 0.95 2.45 3.317(5) 151 yes

loop_
_geom_torsion_atom_site_label_1
_geom_torsion_atom_site_label_2
_geom_torsion_atom_site_label_3
_geom_torsion_atom_site_label_4
_geom_torsion_site_symmetry_1
_geom_torsion_site_symmetry_2
_geom_torsion_site_symmetry_3
_geom_torsion_site_symmetry_4
_geom_torsion
_geom_torsion_publ_flag
C5 S1 C2 O6 . . . . 179.3(3) ?
C5 S1 C2 N3 . . . . 0.2(3) ?
O6 C2 N3 C4 . . . . -178.8(4) ?
S1 C2 N3 C4 . . . . 0.2(4) ?
C2 N3 C4 N7 . . . . 179.2(3) ?
C2 N3 C4 C5 . . . . -0.7(4) ?
N3 C4 C5 C15 . . . . -174.0(3) ?
N7 C4 C5 C15 . . . . 6.2(5) ?
N3 C4 C5 S1 . . . . 0.8(4) ?
N7 C4 C5 S1 . . . . -179.1(3) ?
C2 S1 C5 C15 . . . . 174.1(3) ?
C2 S1 C5 C4 . . . . -0.5(2) ?
N3 C4 N7 C8 . . . . -1.2(5) ?
C5 C4 N7 C8 . . . . 178.6(3) ?
C4 N7 C8 C9 . . . . -20.3(6) ?
C4 N7 C8 C13 . . . . 162.5(4) ?
N7 C8 C9 C10 . . . . -177.6(3) ?
C13 C8 C9 C10 . . . . -0.5(5) ?
C8 C9 C10 C11 . . . . -0.7(6) ?
C8 C9 C10 C14 . . . . 178.4(4) ?
C9 C10 C11 C12 . . . . 1.0(6) ?
C14 C10 C11 C12 . . . . -178.0(4) ?
C10 C11 C12 C13 . . . . -0.2(7) ?
C11 C12 C13 C8 . . . . -1.0(7) ?
C9 C8 C13 C12 . . . . 1.3(6) ?
N7 C8 C13 C12 . . . . 178.7(4) ?
C11 C10 C14 F3 . . . . -0.9(8) ?
C9 C10 C14 F3 . . . . 179.9(7) ?
C11 C10 C14 F3A . . . . 21.9(19) ?
C9 C10 C14 F3A . . . . -157.2(19) ?
C11 C10 C14 F1A . . . . 144(2) ?
C9 C10 C14 F1A . . . . -35(2) ?
C11 C10 C14 F2 . . . . -125.8(8) ?
C9 C10 C14 F2 . . . . 55.1(9) ?
C11 C10 C14 F2A . . . . -97(2) ?
C9 C10 C14 F2A . . . . 84(2) ?
C11 C10 C14 F1 . . . . 118.2(7) ?
C9 C10 C14 F1 . . . . -60.9(7) ?
C4 C5 C15 N16 . . . . -174.8(3) ?
S1 C5 C15 N16 . . . . 11.6(5) ?
C5 C15 N16 C18 . . . . 10.7(6) ?
C5 C15 N16 C17 . . . . -166.4(4) ?

_cod_database_fobs_code 2312321
